data_9005457
loop_
_publ_author_name
'Kahlenberg, V.'
'Velickov, B.'

_publ_section_title
;
 Structural investigations on a synthetic alkali-free
 hydrogen-deficient Fe-tourmaline (foitite)
;
_journal_name_full 'European Journal of Mineralogy'
_journal_page_first 947
_journal_page_last 953
_journal_volume 12
_journal_year 2000
_chemical_formula_sum 'Al7.419 B3 Fe1.581 H3.58 O31 Si6'
_chemical_name_mineral Foitite
_space_group_IT_number 160
_symmetry_space_group_name_Hall 'R 3 -2"'
_symmetry_space_group_name_H-M 'R 3 m :H'
_cell_angle_alpha 90
_cell_angle_beta 90
_cell_angle_gamma 120
_cell_formula_units_Z 3
_cell_length_a 15.964
_cell_length_b 15.964
_cell_length_c 7.119
_cell_volume 1571.206
_database_code_amcsd 0006843
_exptl_crystal_density_diffrn 3.136
_cod_original_sg_symbol_H-M 'R 3 m'
_cod_original_formula_sum 'Fe1.581 Al7.419 Si6 B3 O31 H3.58'
_cod_database_code 9005457

loop_
_space_group_symop_operation_xyz
x,y,z
2/3+x,1/3+y,1/3+z
1/3+x,2/3+y,2/3+z
x,x-y,z
2/3+x,1/3+x-y,1/3+z
1/3+x,2/3+x-y,2/3+z
-y,-x,z
2/3-y,1/3-x,1/3+z
1/3-y,2/3-x,2/3+z
-x+y,y,z
2/3-x+y,1/3+y,1/3+z
1/3-x+y,2/3+y,2/3+z
-y,x-y,z
2/3-y,1/3+x-y,1/3+z
1/3-y,2/3+x-y,2/3+z
-x+y,-x,z
2/3-x+y,1/3-x,1/3+z
1/3-x+y,2/3-x,2/3+z

loop_
_atom_site_label
_atom_site_fract_x
_atom_site_fract_y
_atom_site_fract_z
_atom_site_occupancy
_atom_site_U_iso_or_equiv
_atom_site_type_symbol
_atom_site_attached_hydrogens
FeY 0.93780 0.06220 0.55190 0.52700 0.00900 Fe 0
AlY 0.93780 0.06220 0.55190 0.47300 0.00900 Al 0
AlZ 0.73850 0.70200 0.53650 1.00000 0.00600 Al 0
SiT 0.81040 0.80830 0.92820 1.00000 0.00800 Si 0
B 0.11020 0.88980 0.38170 1.00000 0.00800 B 0
O1 0.00000 0.00000 0.70370 0.42000 0.02700 O 0
O-H1 0.00000 0.00000 0.70370 0.58000 0.02700 O 1
O2 0.06190 0.93810 0.42040 1.00000 0.01600 O 0
O-h3 0.86730 0.13270 0.43330 1.00000 0.01300 O 0
O4 0.09430 0.90570 0.99530 1.00000 0.01200 O 0
O5 0.90510 0.09490 0.01940 1.00000 0.01100 O 0
O6 0.81380 0.80270 0.70180 1.00000 0.00900 O 0
O7 0.71390 0.71460 0.00470 1.00000 0.00800 O 0
O8 0.72920 0.79010 0.36660 1.00000 0.00900 O 0
H3 0.86900 0.13100 0.30000 1.00000 0.03000 H 0

loop_
_cod_changelog_entry_id
_cod_changelog_entry_author
_cod_changelog_entry_date
_cod_changelog_entry_text
1
;cod-tools version 3.8.0
Id: cif_guess_AMCSD_atom_types 9574 2023-05-10 09:00:05Z saulius
;
2023-05-10T18:50:04+03:00
;Derived atom types and hydrogen counts
from atom names that follow the AMCSD naming convention
(Wat == water, O-H == hydroxyl).
;

loop_
_cod_related_entry_id
_cod_related_entry_database
_cod_related_entry_code
1 AMCSD 0006843
